data_4514796
loop_
_publ_author_name
'Chen, Shuyou'
'Zhang, Min'
'Su, Rongchuan'
'Chen, Xingyu'
'Feng, Boya'
'Yang, Yudong'
'You, Jingsong'

_publ_section_title
;
 C2/C4 Regioselective Heteroarylation of Indoles by Tuning C--H Metalation
 Modes
;
_journal_issue 7
_journal_name_full 'ACS Catalysis'
_journal_page_first 6372
_journal_paper_doi 10.1021/acscatal.9b01273
_journal_volume 9
_journal_year 2019
_chemical_formula_sum 'C22 H21 N O2'
_chemical_formula_weight 331.40
_space_group_crystal_system orthorhombic
_space_group_IT_number 19
_space_group_name_Hall 'P 2ac 2ab'
_space_group_name_H-M_alt 'P 21 21 21'
_symmetry_space_group_name_Hall 'P 2ac 2ab'
_symmetry_space_group_name_H-M 'P 21 21 21'
_atom_sites_solution_hydrogens geom
_audit_creation_method SHELXL-2014/7
_cell_angle_alpha 90
_cell_angle_beta 90
_cell_angle_gamma 90
_cell_formula_units_Z 4
_cell_length_a 7.1896(2)
_cell_length_b 13.9891(6)
_cell_length_c 17.8940(7)
_cell_measurement_temperature 293(2)
_cell_volume 1799.71(12)
_computing_structure_refinement 'SHELXL-2014/7 (Sheldrick, 2014)'
_diffrn_ambient_temperature 293(2)
_diffrn_measured_fraction_theta_full 0.999
_diffrn_measured_fraction_theta_max 0.984
_diffrn_radiation_type CuK\a
_diffrn_radiation_wavelength 1.54184
_diffrn_reflns_av_R_equivalents 0.0280
_diffrn_reflns_av_unetI/netI 0.0332
_diffrn_reflns_Laue_measured_fraction_full 0.999
_diffrn_reflns_Laue_measured_fraction_max 0.984
_diffrn_reflns_limit_h_max 8
_diffrn_reflns_limit_h_min -5
_diffrn_reflns_limit_k_max 16
_diffrn_reflns_limit_k_min -17
_diffrn_reflns_limit_l_max 18
_diffrn_reflns_limit_l_min -21
_diffrn_reflns_number 6058
_diffrn_reflns_point_group_measured_fraction_full 0.887
_diffrn_reflns_point_group_measured_fraction_max 0.861
_diffrn_reflns_theta_full 67.684
_diffrn_reflns_theta_max 72.606
_diffrn_reflns_theta_min 4.943
_exptl_absorpt_coefficient_mu 0.616
_exptl_crystal_density_diffrn 1.223
_exptl_crystal_F_000 704
_refine_diff_density_max 0.172
_refine_diff_density_min -0.322
_refine_diff_density_rms 0.053
_refine_ls_abs_structure_details
;
 Flack x determined using 919 quotients [(I+)-(I-)]/[(I+)+(I-)]
 (Parsons, Flack and Wagner, Acta Cryst. B69 (2013) 249-259).
;
_refine_ls_abs_structure_Flack 0.0(2)
_refine_ls_extinction_method none
_refine_ls_goodness_of_fit_ref 1.047
_refine_ls_hydrogen_treatment constr
_refine_ls_matrix_type full
_refine_ls_number_parameters 230
_refine_ls_number_reflns 3076
_refine_ls_number_restraints 0
_refine_ls_restrained_S_all 1.047
_refine_ls_R_factor_all 0.0610
_refine_ls_R_factor_gt 0.0582
_refine_ls_shift/su_max 0.000
_refine_ls_shift/su_mean 0.000
_refine_ls_structure_factor_coef Fsqd
_refine_ls_weighting_details 'w=1/[\s^2^(Fo^2^)+(0.1080P)^2^+0.1330P] where P=(Fo^2^+2Fc^2^)/3'
_refine_ls_weighting_scheme calc
_refine_ls_wR_factor_gt 0.1542
_refine_ls_wR_factor_ref 0.1603
_reflns_Friedel_coverage 0.516
_reflns_Friedel_fraction_full 0.734
_reflns_Friedel_fraction_max 0.693
_reflns_number_gt 2886
_reflns_number_total 3076
_reflns_threshold_expression 'I > 2\s(I)'
_cod_data_source_file cs9b01273_si_003.cif
_cod_data_source_block ylp-xx
_cod_original_cell_volume 1799.70(12)
_cod_database_code 4514796
_shelx_shelxl_version_number 2014/7
_shelx_space_group_comment
;
The symmetry employed for this shelxl refinement is uniquely defined
by the following loop, which should always be used as a source of
symmetry information in preference to the above space-group names.
They are only intended as comments.
;

loop_
_space_group_symop_operation_xyz
'x, y, z'
'-x+1/2, -y, z+1/2'
'-x, y+1/2, -z+1/2'
'x+1/2, -y+1/2, -z'

loop_
_atom_site_label
_atom_site_type_symbol
_atom_site_fract_x
_atom_site_fract_y
_atom_site_fract_z
_atom_site_U_iso_or_equiv
_atom_site_adp_type
_atom_site_occupancy
_atom_site_site_symmetry_order
_atom_site_calc_flag
_atom_site_refinement_flags_posn
_atom_site_refinement_flags_adp
O001 O 0.3638(3) 0.56263(15) 0.51256(12) 0.0501(5) Uani 1 1 d . .
N002 N 0.5186(3) 0.36798(17) 0.54542(14) 0.0462(5) Uani 1 1 d . .
O003 O 0.3109(4) 0.4045(2) 0.77746(13) 0.0772(8) Uani 1 1 d . .
C004 C 0.4216(4) 0.2757(2) 0.64085(16) 0.0440(6) Uani 1 1 d . .
C005 C 0.5241(4) 0.2770(2) 0.57415(16) 0.0447(6) Uani 1 1 d . .
C006 C 0.2365(5) 0.4000(2) 0.71773(16) 0.0487(7) Uani 1 1 d . .
C007 C 0.4136(4) 0.4243(2) 0.59269(16) 0.0429(6) Uani 1 1 d . .
C008 C 0.4085(5) 0.1904(2) 0.68130(18) 0.0526(7) Uani 1 1 d . .
H008 H 0.3411 0.1880 0.7256 0.063 Uiso 1 1 calc R U
C009 C 0.3493(4) 0.37055(19) 0.65131(15) 0.0433(6) Uani 1 1 d . .
C00A C 0.3963(4) 0.5272(2) 0.58340(16) 0.0451(6) Uani 1 1 d . .
C00B C 0.3547(4) 0.6602(2) 0.52025(18) 0.0494(7) Uani 1 1 d . .
C00C C 0.4039(5) 0.5975(2) 0.63371(17) 0.0523(7) Uani 1 1 d . .
H00C H 0.4226 0.5906 0.6849 0.063 Uiso 1 1 calc R U
C00D C 0.3782(4) 0.6854(2) 0.59452(19) 0.0508(7) Uani 1 1 d . .
C00E C 0.6138(4) 0.1958(2) 0.54693(19) 0.0538(7) Uani 1 1 d . .
H00E H 0.6810 0.1974 0.5025 0.065 Uiso 1 1 calc R U
C00F C 0.5991(5) 0.1132(2) 0.5882(2) 0.0584(8) Uani 1 1 d . .
H00F H 0.6586 0.0582 0.5717 0.070 Uiso 1 1 calc R U
C00G C 0.6160(5) 0.3978(3) 0.4783(2) 0.0614(8) Uani 1 1 d . .
H00A H 0.7350 0.3668 0.4761 0.092 Uiso 1 1 calc R U
H00B H 0.6334 0.4659 0.4792 0.092 Uiso 1 1 calc R U
H00D H 0.5441 0.3806 0.4351 0.092 Uiso 1 1 calc R U
C00H C 0.4967(5) 0.1103(2) 0.6546(2) 0.0587(8) Uani 1 1 d . .
H00H H 0.4882 0.0532 0.6810 0.070 Uiso 1 1 calc R U
C00I C 0.3794(6) 0.7824(3) 0.6137(2) 0.0682(9) Uani 1 1 d . .
H00I H 0.3958 0.8018 0.6630 0.082 Uiso 1 1 calc R U
C00J C 0.0275(5) 0.4147(3) 0.7105(2) 0.0679(10) Uani 1 1 d . .
C00K C 0.3308(5) 0.7249(3) 0.4633(2) 0.0662(9) Uani 1 1 d . .
H00K H 0.3151 0.7056 0.4139 0.079 Uiso 1 1 calc R U
C00L C 0.3315(6) 0.8195(3) 0.4834(3) 0.0765(12) Uani 1 1 d . .
H00L H 0.3154 0.8659 0.4468 0.092 Uiso 1 1 calc R U
C00M C 0.3558(6) 0.8478(2) 0.5577(3) 0.0772(12) Uani 1 1 d . .
H00M H 0.3559 0.9126 0.5693 0.093 Uiso 1 1 calc R U
C00N C -0.0291(7) 0.4631(5) 0.6382(3) 0.112(2) Uani 1 1 d . .
H00G H 0.0094 0.5288 0.6392 0.168 Uiso 1 1 calc R U
H00J H -0.1618 0.4599 0.6327 0.168 Uiso 1 1 calc R U
H00N H 0.0291 0.4312 0.5969 0.168 Uiso 1 1 calc R U
C00O C -0.0552(8) 0.3137(5) 0.7108(4) 0.118(2) Uani 1 1 d . .
H00O H -0.0190 0.2809 0.6660 0.178 Uiso 1 1 calc R U
H00P H -0.1884 0.3177 0.7130 0.178 Uiso 1 1 calc R U
H00Q H -0.0100 0.2793 0.7535 0.178 Uiso 1 1 calc R U
C00P C -0.0433(9) 0.4675(6) 0.7781(3) 0.131(3) Uani 1 1 d . .
H00R H -0.0035 0.4350 0.8226 0.196 Uiso 1 1 calc R U
H00S H -0.1767 0.4697 0.7767 0.196 Uiso 1 1 calc R U
H00T H 0.0053 0.5314 0.7780 0.196 Uiso 1 1 calc R U

loop_
_atom_site_aniso_label
_atom_site_aniso_U_11
_atom_site_aniso_U_22
_atom_site_aniso_U_33
_atom_site_aniso_U_23
_atom_site_aniso_U_13
_atom_site_aniso_U_12
O001 0.0569(11) 0.0477(10) 0.0458(10) -0.0024(8) -0.0045(9) -0.0025(10)
N002 0.0410(11) 0.0471(12) 0.0505(12) -0.0022(10) 0.0054(10) -0.0028(10)
O003 0.0818(17) 0.103(2) 0.0470(12) -0.0085(14) -0.0069(12) 0.0105(16)
C004 0.0403(12) 0.0473(14) 0.0444(13) -0.0008(12) -0.0061(11) 0.0015(12)
C005 0.0354(11) 0.0471(14) 0.0517(14) -0.0060(12) -0.0009(11) -0.0007(11)
C006 0.0619(17) 0.0442(13) 0.0400(12) -0.0003(12) 0.0003(12) 0.0021(13)
C007 0.0413(12) 0.0425(13) 0.0447(13) -0.0032(11) -0.0014(11) -0.0033(11)
C008 0.0549(16) 0.0510(15) 0.0519(15) 0.0040(13) -0.0052(13) 0.0036(14)
C009 0.0432(13) 0.0428(13) 0.0438(13) -0.0016(11) -0.0023(11) 0.0029(11)
C00A 0.0447(13) 0.0441(13) 0.0466(14) 0.0020(12) -0.0009(11) -0.0028(11)
C00B 0.0432(13) 0.0483(14) 0.0566(15) 0.0016(13) 0.0008(13) -0.0001(12)
C00C 0.0633(17) 0.0461(14) 0.0474(15) -0.0033(12) -0.0034(13) -0.0010(14)
C00D 0.0477(15) 0.0452(14) 0.0595(16) -0.0033(13) 0.0005(13) -0.0001(12)
C00E 0.0440(14) 0.0541(16) 0.0633(17) -0.0100(15) 0.0042(13) 0.0057(13)
C00F 0.0515(16) 0.0522(16) 0.0713(19) -0.0105(15) -0.0039(15) 0.0111(14)
C00G 0.0581(17) 0.0612(18) 0.0650(19) 0.0041(16) 0.0188(15) -0.0025(16)
C00H 0.0634(18) 0.0479(15) 0.0649(17) 0.0044(15) -0.0106(16) 0.0050(15)
C00I 0.066(2) 0.0521(17) 0.087(3) -0.0130(18) -0.0044(19) 0.0014(16)
C00J 0.0561(18) 0.088(3) 0.0592(18) -0.0053(19) 0.0085(15) 0.0119(19)
C00K 0.0597(18) 0.070(2) 0.069(2) 0.0183(18) -0.0005(16) 0.0061(17)
C00L 0.063(2) 0.0586(19) 0.108(3) 0.031(2) 0.002(2) 0.0050(17)
C00M 0.064(2) 0.0409(15) 0.127(4) -0.001(2) -0.002(2) 0.0033(15)
C00N 0.056(2) 0.173(6) 0.108(4) 0.047(4) 0.000(2) 0.030(3)
C00O 0.065(3) 0.140(5) 0.151(6) -0.005(5) 0.004(3) -0.021(3)
C00P 0.103(4) 0.186(7) 0.103(4) -0.041(5) 0.019(3) 0.055(5)

loop_
_atom_type_symbol
_atom_type_description
_atom_type_scat_dispersion_real
_atom_type_scat_dispersion_imag
_atom_type_scat_source
C C 0.0181 0.0091 'International Tables Vol C Tables 4.2.6.8 and 6.1.1.4'
H H 0.0000 0.0000 'International Tables Vol C Tables 4.2.6.8 and 6.1.1.4'
N N 0.0311 0.0180 'International Tables Vol C Tables 4.2.6.8 and 6.1.1.4'
O O 0.0492 0.0322 'International Tables Vol C Tables 4.2.6.8 and 6.1.1.4'

loop_
_geom_angle_atom_site_label_1
_geom_angle_atom_site_label_2
_geom_angle_atom_site_label_3
_geom_angle
C00B O001 C00A 105.8(2)
C005 N002 C007 108.4(2)
C005 N002 C00G 124.2(2)
C007 N002 C00G 127.4(3)
C008 C004 C005 119.1(3)
C008 C004 C009 134.1(3)
C005 C004 C009 106.8(3)
N002 C005 C00E 129.6(3)
N002 C005 C004 108.4(2)
C00E C005 C004 122.0(3)
O003 C006 C009 118.8(3)
O003 C006 C00J 120.6(3)
C009 C006 C00J 120.3(3)
C009 C007 N002 109.9(2)
C009 C007 C00A 126.9(3)
N002 C007 C00A 122.8(3)
C00H C008 C004 119.0(3)
C00H C008 H008 120.5
C004 C008 H008 120.5
C007 C009 C004 106.5(3)
C007 C009 C006 129.7(3)
C004 C009 C006 123.6(3)
C00C C00A O001 111.2(2)
C00C C00A C007 130.5(3)
O001 C00A C007 118.3(2)
O001 C00B C00K 125.9(3)
O001 C00B C00D 110.1(3)
C00K C00B C00D 124.0(3)
C00A C00C C00D 107.3(3)
C00A C00C H00C 126.3
C00D C00C H00C 126.3
C00B C00D C00I 118.9(3)
C00B C00D C00C 105.6(3)
C00I C00D C00C 135.5(3)
C00F C00E C005 117.4(3)
C00F C00E H00E 121.3
C005 C00E H00E 121.3
C00E C00F C00H 121.4(3)
C00E C00F H00F 119.3
C00H C00F H00F 119.3
N002 C00G H00A 109.5
N002 C00G H00B 109.5
H00A C00G H00B 109.5
N002 C00G H00D 109.5
H00A C00G H00D 109.5
H00B C00G H00D 109.5
C008 C00H C00F 121.0(3)
C008 C00H H00H 119.5
C00F C00H H00H 119.5
C00M C00I C00D 117.9(4)
C00M C00I H00I 121.1
C00D C00I H00I 121.1
C00P C00J C00N 112.1(5)
C00P C00J C006 109.4(4)
C00N C00J C006 113.4(3)
C00P C00J C00O 108.6(5)
C00N C00J C00O 108.0(5)
C006 C00J C00O 105.0(4)
C00L C00K C00B 116.1(4)
C00L C00K H00K 121.9
C00B C00K H00K 121.9
C00K C00L C00M 121.6(4)
C00K C00L H00L 119.2
C00M C00L H00L 119.2
C00I C00M C00L 121.5(3)
C00I C00M H00M 119.2
C00L C00M H00M 119.2
C00J C00N H00G 109.5
C00J C00N H00J 109.5
H00G C00N H00J 109.5
C00J C00N H00N 109.5
H00G C00N H00N 109.5
H00J C00N H00N 109.5
C00J C00O H00O 109.5
C00J C00O H00P 109.5
H00O C00O H00P 109.5
C00J C00O H00Q 109.5
H00O C00O H00Q 109.5
H00P C00O H00Q 109.5
C00J C00P H00R 109.5
C00J C00P H00S 109.5
H00R C00P H00S 109.5
C00J C00P H00T 109.5
H00R C00P H00T 109.5
H00S C00P H00T 109.5

loop_
_geom_bond_atom_site_label_1
_geom_bond_atom_site_label_2
_geom_bond_distance
O001 C00B 1.373(4)
O001 C00A 1.381(3)
N002 C005 1.374(4)
N002 C007 1.380(4)
N002 C00G 1.452(4)
O003 C006 1.197(4)
C004 C008 1.398(4)
C004 C005 1.403(4)
C004 C009 1.437(4)
C005 C00E 1.393(4)
C006 C009 1.497(4)
C006 C00J 1.522(5)
C007 C009 1.371(4)
C007 C00A 1.455(4)
C008 C00H 1.374(5)
C008 H008 0.9300
C00A C00C 1.335(4)
C00B C00K 1.374(5)
C00B C00D 1.385(5)
C00C C00D 1.427(4)
C00C H00C 0.9300
C00D C00I 1.401(4)
C00E C00F 1.376(5)
C00E H00E 0.9300
C00F C00H 1.397(5)
C00F H00F 0.9300
C00G H00A 0.9600
C00G H00B 0.9600
C00G H00D 0.9600
C00H H00H 0.9300
C00I C00M 1.367(6)
C00I H00I 0.9300
C00J C00P 1.505(6)
C00J C00N 1.516(6)
C00J C00O 1.533(7)
C00K C00L 1.371(6)
C00K H00K 0.9300
C00L C00M 1.398(7)
C00L H00L 0.9300
C00M H00M 0.9300
C00N H00G 0.9600
C00N H00J 0.9600
C00N H00N 0.9600
C00O H00O 0.9600
C00O H00P 0.9600
C00O H00Q 0.9600
C00P H00R 0.9600
C00P H00S 0.9600
C00P H00T 0.9600

loop_
_geom_torsion_atom_site_label_1
_geom_torsion_atom_site_label_2
_geom_torsion_atom_site_label_3
_geom_torsion_atom_site_label_4
_geom_torsion
C007 N002 C005 C00E -179.3(3)
C00G N002 C005 C00E -1.9(5)
C007 N002 C005 C004 -0.2(3)
C00G N002 C005 C004 177.2(3)
C008 C004 C005 N002 -179.3(3)
C009 C004 C005 N002 1.0(3)
C008 C004 C005 C00E -0.1(4)
C009 C004 C005 C00E -179.9(3)
C005 N002 C007 C009 -0.7(3)
C00G N002 C007 C009 -178.0(3)
C005 N002 C007 C00A 173.0(3)
C00G N002 C007 C00A -4.3(5)
C005 C004 C008 C00H 0.1(4)
C009 C004 C008 C00H 179.7(3)
N002 C007 C009 C004 1.3(3)
C00A C007 C009 C004 -172.1(3)
N002 C007 C009 C006 177.6(3)
C00A C007 C009 C006 4.2(5)
C008 C004 C009 C007 178.9(3)
C005 C004 C009 C007 -1.4(3)
C008 C004 C009 C006 2.4(5)
C005 C004 C009 C006 -178.0(3)
O003 C006 C009 C007 -106.9(4)
C00J C006 C009 C007 78.9(4)
O003 C006 C009 C004 68.8(4)
C00J C006 C009 C004 -105.4(4)
C00B O001 C00A C00C 1.2(3)
C00B O001 C00A C007 -179.7(3)
C009 C007 C00A C00C 36.5(5)
N002 C007 C00A C00C -136.0(3)
C009 C007 C00A O001 -142.3(3)
N002 C007 C00A O001 45.1(4)
C00A O001 C00B C00K 177.5(3)
C00A O001 C00B C00D -0.9(3)
O001 C00A C00C C00D -1.0(4)
C007 C00A C00C C00D -179.9(3)
O001 C00B C00D C00I 177.9(3)
C00K C00B C00D C00I -0.5(5)
O001 C00B C00D C00C 0.3(4)
C00K C00B C00D C00C -178.1(3)
C00A C00C C00D C00B 0.4(4)
C00A C00C C00D C00I -176.6(4)
N002 C005 C00E C00F 178.7(3)
C004 C005 C00E C00F -0.2(4)
C005 C00E C00F C00H 0.6(5)
C004 C008 C00H C00F 0.3(5)
C00E C00F C00H C008 -0.7(5)
C00B C00D C00I C00M 0.5(5)
C00C C00D C00I C00M 177.2(4)
O003 C006 C00J C00P 20.3(6)
C009 C006 C00J C00P -165.6(4)
O003 C006 C00J C00N 146.3(4)
C009 C006 C00J C00N -39.6(6)
O003 C006 C00J C00O -96.0(5)
C009 C006 C00J C00O 78.1(4)
O001 C00B C00K C00L -178.1(3)
C00D C00B C00K C00L 0.2(5)
C00B C00K C00L C00M 0.2(6)
C00D C00I C00M C00L -0.2(6)
C00K C00L C00M C00I -0.2(7)
